data_7033708
loop_
_publ_author_name
'Twala, T. N.'
'Schutte-Smith, M'
'Roodt, A.'
'Visser, H. G.'

_publ_section_title
;
 Activation of the manganese(i) tricarbonyl core by selective variation of
 bidentate ligands (L,L'-Bid = N,N' and N,O donor atom sets) in
 fac-[Mn(CO)3(L,L'-Bid)(CH3OH)](n) complexes.
;
_journal_issue 7
_journal_name_full 'Dalton transactions (Cambridge, England : 2003)'
_journal_page_first 3278
_journal_page_last 3288
_journal_paper_doi 10.1039/c4dt03524k
_journal_volume 44
_journal_year 2015
_chemical_formula_moiety 'C13 H10 Mn N2 O4, C F3 O3 S'
_chemical_formula_sum 'C14 H10 F3 Mn N2 O7 S'
_chemical_formula_weight 462.25
_chemical_name_systematic
;
 ?
;
_space_group_IT_number 14
_symmetry_cell_setting monoclinic
_symmetry_space_group_name_Hall '-P 2yn'
_symmetry_space_group_name_H-M 'P 1 21/n 1'
_atom_sites_solution_hydrogens geom
_atom_sites_solution_primary direct
_atom_sites_solution_secondary difmap
_audit_creation_date 2014-06-12T13:00:41-00:00
_audit_creation_method 'WinGX routine CIF_UPDATE'
_audit_update_record
;
2014-06-18 deposited with the CCDC.
2015-01-06 downloaded from the CCDC.
;
_cell_angle_alpha 90.000
_cell_angle_beta 93.195(2)
_cell_angle_gamma 90.000
_cell_formula_units_Z 4
_cell_length_a 10.6620(4)
_cell_length_b 9.6493(4)
_cell_length_c 17.1370(7)
_cell_measurement_reflns_used 9945
_cell_measurement_temperature 100(2)
_cell_measurement_theta_max 28.24
_cell_measurement_theta_min 2.31
_cell_volume 1760.33(12)
_computing_structure_refinement 'SHELXL-97 (Sheldrick, 2008)'
_diffrn_ambient_temperature 100(2)
_diffrn_measured_fraction_theta_full 0.997
_diffrn_measured_fraction_theta_max 0.997
_diffrn_measurement_device_type 'CCD area detector'
_diffrn_measurement_method 'phi and omega scans'
_diffrn_radiation_monochromator graphite
_diffrn_radiation_type MoK\a
_diffrn_radiation_wavelength 0.71073
_diffrn_reflns_av_R_equivalents 0.0479
_diffrn_reflns_av_unetI/netI 0.028
_diffrn_reflns_limit_h_max 14
_diffrn_reflns_limit_h_min -14
_diffrn_reflns_limit_k_max 12
_diffrn_reflns_limit_k_min -12
_diffrn_reflns_limit_l_max 22
_diffrn_reflns_limit_l_min -21
_diffrn_reflns_number 24272
_diffrn_reflns_theta_full 28.39
_diffrn_reflns_theta_max 28.39
_diffrn_reflns_theta_min 2.2
_exptl_absorpt_coefficient_mu 0.941
_exptl_absorpt_correction_T_max 0.820
_exptl_absorpt_correction_T_min 0.773
_exptl_absorpt_correction_type multi-scan
_exptl_crystal_colour yellow
_exptl_crystal_density_diffrn 1.744
_exptl_crystal_density_method 'not measured'
_exptl_crystal_description Cuboid
_exptl_crystal_F_000 928
_exptl_crystal_size_max 0.365
_exptl_crystal_size_mid 0.228
_exptl_crystal_size_min 0.211
_refine_diff_density_max 1.054
_refine_diff_density_min -1.081
_refine_diff_density_rms 0.076
_refine_ls_extinction_method none
_refine_ls_goodness_of_fit_ref 1.042
_refine_ls_hydrogen_treatment mixed
_refine_ls_matrix_type full
_refine_ls_number_parameters 315
_refine_ls_number_reflns 4398
_refine_ls_number_restraints 22
_refine_ls_restrained_S_all 1.044
_refine_ls_R_factor_all 0.0536
_refine_ls_R_factor_gt 0.0446
_refine_ls_shift/su_max 0
_refine_ls_shift/su_mean 0
_refine_ls_structure_factor_coef Fsqd
_refine_ls_weighting_details 'calc w=1/[\s^2^(Fo^2^)+(0.0307P)^2^+3.5515P] where P=(Fo^2^+2Fc^2^)/3'
_refine_ls_weighting_scheme calc
_refine_ls_wR_factor_ref 0.1068
_reflns_number_gt 3744
_reflns_number_total 4410
_reflns_threshold_expression >2\s(I)
_cod_data_source_file c4dt03524k2.cif
_cod_data_source_block 12stt1_0ma
_cod_depositor_comments
;
The following automatic conversions were performed:

'_symmetry_cell_setting' value 'Monoclinic' changed to 'monoclinic'
according to
/usr/data/users/saulius/crontab/automatic-downloads/rss-feeds/RSC/lib/dictionaries/cif_core.dic
dictionary named 'cif_core.dic' version 2.4.2 from 2011-04-26.

Automatic conversion script
Id: cif_fix_values 2935 2014-11-11 08:27:57Z andrius 

 Adding full bibliography for 7033707--7033708.cif.
;
_cod_original_cell_volume 1760.3(2)
_cod_original_sg_symbol_Hall '-P 2yn '
_cod_original_sg_symbol_H-M P21/n
_cod_database_code 7033708

loop_
_symmetry_equiv_pos_as_xyz
'x, y, z'
'-x+1/2, y+1/2, -z+1/2'
'-x, -y, -z'
'x-1/2, -y-1/2, z-1/2'

loop_
_atom_site_label
_atom_site_fract_x
_atom_site_fract_y
_atom_site_fract_z
_atom_site_U_iso_or_equiv
_atom_site_adp_type
_atom_site_calc_flag
_atom_site_refinement_flags
_atom_site_occupancy
_atom_site_disorder_assembly
_atom_site_disorder_group
_atom_site_type_symbol
Mn01 0.24815(3) 0.27550(4) 0.13677(2) 0.02092(10) Uani d . 1 . . Mn
O04 0.12272(19) 0.3509(2) 0.05062(13) 0.0372(5) Uani d D 1 . . O
N02 0.33530(17) 0.1964(2) 0.04354(11) 0.0216(4) Uani d . 1 . . N
C017 0.3296(2) 0.0166(3) -0.05324(13) 0.0255(5) Uani d . 1 . . C
H17 0.2929 -0.064 -0.0736 0.031 Uiso calc R 1 . . H
N01 0.15026(18) 0.0954(2) 0.11875(11) 0.0226(4) Uani d . 1 . . N
C016 0.2859(2) 0.0772(2) 0.01369(13) 0.0207(4) Uani d . 1 . . C
O01 0.4368(3) 0.1571(2) 0.24881(14) 0.0598(7) Uani d . 1 . . O
C013 0.0315(2) -0.1549(3) 0.08502(15) 0.0306(5) Uani d . 1 . . C
H13 -0.0068 -0.24 0.0746 0.037 Uiso calc R 1 . . H
C015 0.1841(2) 0.0178(2) 0.05787(13) 0.0214(4) Uani d . 1 . . C
C014 0.1267(2) -0.1087(2) 0.04002(14) 0.0264(5) Uani d . 1 . . C
H14 0.1521 -0.1614 -0.0017 0.032 Uiso calc R 1 . . H
C018 0.4284(2) 0.0782(3) -0.08908(14) 0.0304(5) Uani d . 1 . . C
H18 0.4588 0.0398 -0.1341 0.036 Uiso calc R 1 . . H
C012 -0.0056(2) -0.0736(3) 0.14528(15) 0.0313(5) Uani d . 1 . . C
H12 -0.0707 -0.1018 0.1756 0.038 Uiso calc R 1 . . H
C019 0.4815(2) 0.1975(3) -0.05710(15) 0.0310(5) Uani d . 1 . . C
H19 0.5493 0.2392 -0.0796 0.037 Uiso calc R 1 . . H
C02 0.1655(3) 0.3297(3) 0.22069(17) 0.0354(6) Uani d . 1 . . C
C01 0.3636(3) 0.2013(3) 0.20464(15) 0.0328(5) Uani d . 1 . . C
C020 0.4322(2) 0.2539(3) 0.00859(15) 0.0274(5) Uani d . 1 . . C
H20 0.4676 0.3348 0.0295 0.033 Uiso calc R 1 . . H
C011 0.0551(2) 0.0511(3) 0.16032(15) 0.0290(5) Uani d . 1 . . C
H11 0.029 0.1063 0.2008 0.035 Uiso calc R 1 . . H
C03 0.3283(3) 0.4411(3) 0.14342(15) 0.0334(6) Uani d . 1 . . C
O02 0.1226(2) 0.3610(2) 0.27764(14) 0.0565(7) Uani d . 1 . . O
O03 0.3730(2) 0.5481(2) 0.15104(13) 0.0554(7) Uani d . 1 . . O
S1 0.2023(2) -0.42314(18) -0.09798(13) 0.0365(4) Uani d P 0.603(6) A 1 S
F1 0.2132(4) -0.5092(6) -0.2530(3) 0.0363(10) Uani d P 0.603(6) A 1 F
F2 0.2381(4) -0.6652(4) -0.1614(3) 0.0479(11) Uani d P 0.603(6) A 1 F
O08 0.2097(6) -0.2852(4) -0.1252(2) 0.0579(15) Uani d PU 0.603(6) A 1 O
O09 0.0768(5) -0.4742(6) -0.0911(6) 0.137(4) Uani d PU 0.603(6) A 1 O
F3 0.3721(4) -0.5108(7) -0.1873(3) 0.0867(18) Uani d P 0.603(6) A 1 F
S2 0.2420(3) -0.4032(3) -0.11496(16) 0.0281(6) Uani d PD 0.397(6) A 2 S
F6 0.3614(5) -0.5968(7) -0.1863(3) 0.0475(15) Uani d P 0.397(6) A 2 F
F4 0.1728(8) -0.6474(8) -0.1605(4) 0.060(2) Uani d P 0.397(6) A 2 F
F5 0.1663(11) -0.5004(11) -0.2361(6) 0.085(3) Uani d P 0.397(6) A 2 F
O06 0.3382(7) -0.3112(6) -0.1403(3) 0.053(2) Uani d PU 0.397(6) A 2 O
O07 0.1153(8) -0.3546(11) -0.1243(4) 0.083(4) Uani d PU 0.397(6) A 2 O
C021 0.2500(3) -0.5381(3) -0.17930(16) 0.0350(6) Uani d D 1 . . C
O05 0.2763(3) -0.4638(3) -0.03658(12) 0.0601(7) Uani d . 1 . . O
H1A 0.055(2) 0.372(5) 0.071(2) 0.077(10) Uiso d D 1 . . H
H1B 0.153(4) 0.420(3) 0.024(2) 0.077(10) Uiso d D 1 . . H

loop_
_atom_site_aniso_label
_atom_site_aniso_U_11
_atom_site_aniso_U_22
_atom_site_aniso_U_33
_atom_site_aniso_U_12
_atom_site_aniso_U_13
_atom_site_aniso_U_23
Mn01 0.02322(17) 0.01647(17) 0.02319(18) -0.00186(12) 0.00227(12) 0.00062(13)
O04 0.0359(10) 0.0246(9) 0.0493(12) 0.0064(8) -0.0148(9) -0.0066(8)
N02 0.0193(8) 0.0232(9) 0.0223(9) 0.0004(7) 0.0016(7) 0.0055(7)
C017 0.0266(11) 0.0281(12) 0.0217(11) 0.0060(9) 0.0017(8) 0.0026(9)
N01 0.0253(9) 0.0177(9) 0.0254(9) -0.0011(7) 0.0062(7) 0.0000(7)
C016 0.0206(10) 0.0216(10) 0.0198(10) 0.0034(8) 0.0013(8) 0.0043(8)
O01 0.0865(18) 0.0434(13) 0.0454(13) 0.0175(12) -0.0343(12) -0.0020(10)
C013 0.0375(13) 0.0225(12) 0.0313(12) -0.0097(10) -0.0019(10) 0.0015(10)
C015 0.0236(10) 0.0200(10) 0.0208(10) 0.0017(8) 0.0022(8) 0.0024(8)
C014 0.0343(12) 0.0220(11) 0.0228(11) -0.0019(9) 0.0012(9) -0.0015(9)
C018 0.0286(12) 0.0411(14) 0.0222(11) 0.0115(10) 0.0066(9) 0.0086(10)
C012 0.0315(12) 0.0304(13) 0.0327(13) -0.0093(10) 0.0080(10) 0.0033(10)
C019 0.0241(11) 0.0384(14) 0.0311(12) 0.0053(10) 0.0078(9) 0.0160(11)
C02 0.0433(15) 0.0195(12) 0.0446(15) -0.0032(10) 0.0122(12) -0.0072(11)
C01 0.0471(15) 0.0248(12) 0.0263(12) 0.0006(11) -0.0011(11) -0.0019(10)
C020 0.0219(10) 0.0290(12) 0.0314(12) -0.0011(9) 0.0024(9) 0.0094(10)
C011 0.0314(12) 0.0263(12) 0.0305(12) -0.0045(10) 0.0117(10) -0.0036(10)
C03 0.0413(14) 0.0318(13) 0.0260(12) -0.0114(11) -0.0079(10) 0.0065(10)
O02 0.0781(17) 0.0384(12) 0.0568(14) -0.0030(11) 0.0371(13) -0.0199(11)
O03 0.0830(17) 0.0394(12) 0.0409(12) -0.0363(12) -0.0218(11) 0.0101(10)
S1 0.0441(9) 0.0204(6) 0.0475(9) 0.0046(6) 0.0254(7) 0.0071(6)
F1 0.0343(18) 0.053(2) 0.0215(14) 0.0008(16) 0.0035(13) 0.0020(14)
F2 0.061(3) 0.0268(16) 0.056(2) 0.015(2) 0.000(2) -0.0017(14)
O08 0.100(4) 0.0207(18) 0.051(2) -0.006(2) -0.014(2) 0.0060(16)
O09 0.076(4) 0.046(3) 0.302(10) -0.002(3) 0.124(5) -0.031(4)
F3 0.066(3) 0.111(5) 0.089(3) -0.019(3) 0.058(2) -0.027(3)
S2 0.0371(14) 0.0263(10) 0.0216(10) 0.0063(9) 0.0073(8) 0.0028(7)
F6 0.045(3) 0.057(4) 0.041(3) 0.027(3) 0.004(2) -0.003(3)
F4 0.082(5) 0.048(4) 0.050(3) -0.042(4) 0.010(4) -0.006(3)
F5 0.116(8) 0.064(4) 0.068(6) 0.028(6) -0.068(5) -0.019(5)
O06 0.088(5) 0.028(3) 0.043(3) -0.023(3) 0.009(3) 0.003(2)
O07 0.078(6) 0.132(9) 0.039(3) 0.082(7) 0.004(3) -0.005(4)
C021 0.0326(13) 0.0433(16) 0.0290(13) -0.0033(11) -0.0004(10) 0.0058(11)
O05 0.106(2) 0.0482(14) 0.0250(10) 0.0172(14) -0.0021(12) 0.0032(10)

loop_
_atom_type_symbol
_atom_type_description
_atom_type_scat_dispersion_real
_atom_type_scat_dispersion_imag
_atom_type_scat_source
C C 0.0033 0.0016 'International Tables Vol C Tables 4.2.6.8 and 6.1.1.4'
H H 0 0 'International Tables Vol C Tables 4.2.6.8 and 6.1.1.4'
N N 0.0061 0.0033 'International Tables Vol C Tables 4.2.6.8 and 6.1.1.4'
O O 0.0106 0.006 'International Tables Vol C Tables 4.2.6.8 and 6.1.1.4'
F F 0.0171 0.0103 'International Tables Vol C Tables 4.2.6.8 and 6.1.1.4'
S S 0.1246 0.1234 'International Tables Vol C Tables 4.2.6.8 and 6.1.1.4'
Mn Mn 0.3368 0.7283 'International Tables Vol C Tables 4.2.6.8 and 6.1.1.4'

loop_
_geom_angle_atom_site_label_1
_geom_angle_atom_site_label_2
_geom_angle_atom_site_label_3
_geom_angle
C01 Mn01 C02 86.96(13)
C01 Mn01 C03 90.42(12)
C02 Mn01 C03 86.78(13)
C01 Mn01 N02 91.86(10)
C02 Mn01 N02 174.74(10)
C03 Mn01 N02 98.36(11)
C01 Mn01 N01 94.87(11)
C02 Mn01 N01 95.67(10)
C03 Mn01 N01 174.28(10)
N02 Mn01 N01 79.31(8)
C01 Mn01 O04 174.75(10)
C02 Mn01 O04 98.15(12)
C03 Mn01 O04 91.06(10)
N02 Mn01 O04 82.94(8)
N01 Mn01 O04 83.49(8)
Mn01 O04 H1A 109(3)
Mn01 O04 H1B 113(3)
H1A O04 H1B 112(4)
C020 N02 C016 118.4(2)
C020 N02 Mn01 126.17(17)
C016 N02 Mn01 115.42(14)
C018 C017 C016 119.0(2)
C018 C017 H17 120.5
C016 C017 H17 120.5
C011 N01 C015 118.4(2)
C011 N01 Mn01 125.89(16)
C015 N01 Mn01 115.64(15)
N02 C016 C017 121.9(2)
N02 C016 C015 114.75(19)
C017 C016 C015 123.4(2)
C012 C013 C014 119.1(2)
C012 C013 H13 120.5
C014 C013 H13 120.5
N01 C015 C014 121.5(2)
N01 C015 C016 114.7(2)
C014 C015 C016 123.8(2)
C013 C014 C015 119.2(2)
C013 C014 H14 120.4
C015 C014 H14 120.4
C019 C018 C017 119.1(2)
C019 C018 H18 120.4
C017 C018 H18 120.4
C013 C012 C011 119.1(2)
C013 C012 H12 120.5
C011 C012 H12 120.5
C020 C019 C018 119.1(2)
C020 C019 H19 120.5
C018 C019 H19 120.5
O02 C02 Mn01 173.9(3)
O01 C01 Mn01 178.3(3)
N02 C020 C019 122.6(2)
N02 C020 H20 118.7
C019 C020 H20 118.7
N01 C011 C012 122.6(2)
N01 C011 H11 118.7
C012 C011 H11 118.7
O03 C03 Mn01 175.4(3)
O05 S1 O08 119.6(3)
O05 S1 O09 110.2(4)
O08 S1 O09 114.8(4)
O05 S1 C021 103.82(17)
O08 S1 C021 106.9(3)
O09 S1 C021 98.7(3)
O07 S2 O06 116.6(6)
O07 S2 O05 114.3(4)
O06 S2 O05 111.7(3)
O07 S2 C021 104.9(4)
O06 S2 C021 102.3(3)
O05 S2 C021 105.29(19)
F2 C021 F6 73.3(4)
F2 C021 F1 113.7(4)
F6 C021 F1 102.8(3)
F2 C021 F5 111.5(6)
F6 C021 F5 128.0(6)
F1 C021 F5 26.0(5)
F2 C021 F3 108.9(4)
F6 C021 F3 36.6(3)
F1 C021 F3 95.6(4)
F5 C021 F3 119.0(7)
F2 C021 F4 30.9(3)
F6 C021 F4 104.0(5)
F1 C021 F4 103.4(4)
F5 C021 F4 89.7(7)
F3 C021 F4 139.8(5)
F2 C021 S2 124.7(3)
F6 C021 S2 117.4(3)
F1 C021 S2 115.5(3)
F5 C021 S2 102.0(5)
F3 C021 S2 90.0(3)
F4 C021 S2 112.2(4)
F2 C021 S1 110.9(3)
F6 C021 S1 127.0(3)
F1 C021 S1 120.3(3)
F5 C021 S1 100.6(5)
F3 C021 S1 105.3(3)
F4 C021 S1 95.1(3)
S2 C021 S1 17.24(10)
S1 O05 S2 22.01(9)

loop_
_geom_bond_atom_site_label_1
_geom_bond_atom_site_label_2
_geom_bond_distance
Mn01 C01 1.795(3)
Mn01 C02 1.806(3)
Mn01 C03 1.812(3)
Mn01 N02 2.041(2)
Mn01 N01 2.042(2)
Mn01 O04 2.068(2)
O04 H1A 0.842(14)
O04 H1B 0.882(19)
N02 C020 1.343(3)
N02 C016 1.353(3)
C017 C018 1.383(3)
C017 C016 1.391(3)
C017 H17 0.93
N01 C011 1.342(3)
N01 C015 1.350(3)
C016 C015 1.474(3)
O01 C01 1.139(3)
C013 C012 1.373(4)
C013 C014 1.382(3)
C013 H13 0.93
C015 C014 1.392(3)
C014 H14 0.93
C018 C019 1.383(4)
C018 H18 0.93
C012 C011 1.383(3)
C012 H12 0.93
C019 C020 1.380(4)
C019 H19 0.93
C02 O02 1.141(3)
C020 H20 0.93
C011 H11 0.93
C03 O03 1.142(3)
S1 O05 1.338(3)
S1 O08 1.414(4)
S1 O09 1.437(5)
S1 C021 1.873(4)
F1 C021 1.331(6)
F2 C021 1.272(5)
F3 C021 1.344(5)
S2 O07 1.431(7)
S2 O06 1.442(7)
S2 O05 1.492(3)
S2 C021 1.711(4)
F6 C021 1.328(6)
F4 C021 1.387(6)
F5 C021 1.333(9)

loop_
_geom_hbond_atom_site_label_D
_geom_hbond_atom_site_label_H
_geom_hbond_atom_site_label_A
_geom_hbond_distance_DH
_geom_hbond_distance_HA
_geom_hbond_distance_DA
_geom_hbond_angle_DHA
_geom_hbond_site_symmetry_A
O04 H1A O09 0.842(14) 1.77(2) 2.567(5) 158(5) 3
O04 H1B O09 0.882(19) 2.33(4) 2.976(10) 131(4) 1_565
O04 H1B O05 0.882(19) 2.05(2) 2.895(4) 160(4) 1_565
C014 H14 O08 0.93 2.53 3.461(5) 173.7 .
C017 H17 O08 0.93 2.46 3.385(5) 176.1 .
C018 H18 O02 0.93 2.56 3.221(3) 128.5 4_665
C019 H19 O03 0.93 2.55 3.362(3) 145.8 3_665
